data_4318848
loop_
_publ_author_name
'Shiho Hatemata'
'Hiroyasu Sugiyama'
'Saori Sasaki'
'Kazuko Matsumoto'

_publ_section_title
;
 Elimination of HX (X = Cl, Br) from Haloalkenes on the Ru2Q2 (Q = S, Se)
 Core Complex
;
_journal_name_full 'Inorganic Chemistry'
_journal_page_first 6006
_journal_page_last 6012
_journal_paper_doi 10.1021/ic020499t
_journal_volume 41
_journal_year 2002
_chemical_formula_sum 'C31 H59 Cl F12 N6 O24 P4 Ru2 S4 Se2'
_chemical_formula_weight 1775.47
_chemical_name_systematic
;
  ?
;
_space_group_IT_number 2
_symmetry_cell_setting triclinic
_symmetry_space_group_name_Hall '-P 1'
_symmetry_space_group_name_H-M 'P -1'
_atom_sites_solution_hydrogens geom
_atom_sites_solution_primary direct
_atom_sites_solution_secondary difmap
_audit_creation_method SHELXL-97
_cell_angle_alpha 97.527(11)
_cell_angle_beta 97.157(12)
_cell_angle_gamma 116.671(13)
_cell_formula_units_Z 2
_cell_length_a 13.095(10)
_cell_length_b 14.164(11)
_cell_length_c 20.385(15)
_cell_measurement_temperature 293(2)
_cell_volume 3277(4)
_computing_structure_refinement 'SHELXL-97 (Sheldrick, 1997)'
_computing_structure_solution 'SHELXS-97 (Sheldrick, 1990)'
_diffrn_ambient_temperature 293(2)
_diffrn_measured_fraction_theta_full 0.942
_diffrn_measured_fraction_theta_max 0.942
_diffrn_radiation_monochromator graphite
_diffrn_radiation_source 'fine-focus sealed tube'
_diffrn_radiation_type MoK\a
_diffrn_radiation_wavelength 0.71073
_diffrn_reflns_av_R_equivalents 0.1087
_diffrn_reflns_av_sigmaI/netI 0.4229
_diffrn_reflns_limit_h_max 17
_diffrn_reflns_limit_h_min -12
_diffrn_reflns_limit_k_max 13
_diffrn_reflns_limit_k_min -18
_diffrn_reflns_limit_l_max 26
_diffrn_reflns_limit_l_min -26
_diffrn_reflns_number 19578
_diffrn_reflns_theta_full 27.57
_diffrn_reflns_theta_max 27.57
_diffrn_reflns_theta_min 1.03
_exptl_absorpt_coefficient_mu 1.944
_exptl_crystal_density_diffrn 1.799
_exptl_crystal_density_method 'not measured'
_exptl_crystal_F_000 1768
_refine_diff_density_max 1.120
_refine_diff_density_min -1.153
_refine_diff_density_rms 0.142
_refine_ls_extinction_method none
_refine_ls_goodness_of_fit_ref 0.782
_refine_ls_hydrogen_treatment mixed
_refine_ls_matrix_type full
_refine_ls_number_parameters 796
_refine_ls_number_reflns 14279
_refine_ls_number_restraints 0
_refine_ls_restrained_S_all 0.782
_refine_ls_R_factor_all 0.2892
_refine_ls_R_factor_gt 0.0757
_refine_ls_shift/su_max 0.899
_refine_ls_shift/su_mean 0.049
_refine_ls_structure_factor_coef Fsqd
_refine_ls_weighting_details 'calc w=1/[\s^2^(Fo^2^)+(0.0755P)^2^+0.0000P] where P=(Fo^2^+2Fc^2^)/3'
_refine_ls_weighting_scheme calc
_refine_ls_wR_factor_gt 0.1481
_refine_ls_wR_factor_ref 0.2190
_reflns_number_gt 3692
_reflns_number_total 14279
_reflns_threshold_expression >2sigma(I)
_cod_data_source_file ic020499t_2.cif
_cod_data_source_block secl
_cod_database_code 4318848

loop_
_symmetry_equiv_pos_as_xyz
'x, y, z'
'-x, -y, -z'

loop_
_atom_site_label
_atom_site_type_symbol
_atom_site_fract_x
_atom_site_fract_y
_atom_site_fract_z
_atom_site_U_iso_or_equiv
_atom_site_adp_type
_atom_site_occupancy
_atom_site_symmetry_multiplicity
_atom_site_calc_flag
_atom_site_refinement_flags
_atom_site_disorder_assembly
_atom_site_disorder_group
C1 C 0.5655(13) 0.1783(10) 0.1555(7) 0.054(4) Uani 1 1 d . . .
H1A H 0.5733 0.1342 0.1864 0.065 Uiso 1 1 calc R . .
H1B H 0.5042 0.1310 0.1166 0.065 Uiso 1 1 calc R . .
C2 C 0.6757(13) 0.2351(13) 0.1336(8) 0.067(5) Uani 1 1 d . . .
H2A H 0.6676 0.2775 0.1016 0.081 Uiso 1 1 calc R . .
H2B H 0.6969 0.1834 0.1117 0.081 Uiso 1 1 calc R . .
C3 C 0.7732(14) 0.3114(13) 0.1980(9) 0.061(5) Uani 1 1 d . . .
H3 H 0.844(11) 0.356(11) 0.183(7) 0.073 Uiso 1 1 calc . . .
C4 C 0.2329(19) 0.1485(16) 0.1037(11) 0.134(9) Uani 1 1 d . . .
H4A H 0.3141 0.1954 0.1059 0.202 Uiso 1 1 calc R . .
H4B H 0.1916 0.1899 0.1046 0.202 Uiso 1 1 calc R . .
H4C H 0.2012 0.0944 0.0626 0.202 Uiso 1 1 calc R . .
C5 C 0.0777(13) 0.0149(15) 0.2620(10) 0.105(7) Uani 1 1 d . . .
H5A H 0.1091 0.0791 0.2969 0.158 Uiso 1 1 calc R . .
H5B H 0.0362 -0.0473 0.2805 0.158 Uiso 1 1 calc R . .
H5C H 0.0251 0.0182 0.2262 0.158 Uiso 1 1 calc R . .
C6 C 0.2277(18) -0.1037(14) 0.1379(11) 0.136(9) Uani 1 1 d . . .
H6A H 0.1553 -0.1384 0.1526 0.205 Uiso 1 1 calc R . .
H6B H 0.2625 -0.1507 0.1350 0.205 Uiso 1 1 calc R . .
H6C H 0.2132 -0.0884 0.0942 0.205 Uiso 1 1 calc R . .
C7 C 0.3665(17) 0.4959(14) 0.2384(10) 0.110(7) Uani 1 1 d . . .
H7A H 0.2869 0.4735 0.2177 0.165 Uiso 1 1 calc R . .
H7B H 0.4178 0.5416 0.2131 0.165 Uiso 1 1 calc R . .
H7C H 0.3835 0.5351 0.2839 0.165 Uiso 1 1 calc R . .
C8 C 0.3672(14) 0.3948(12) 0.4218(7) 0.073(5) Uani 1 1 d . . .
H8A H 0.2906 0.3342 0.4144 0.110 Uiso 1 1 calc R . .
H8B H 0.3698 0.4560 0.4500 0.110 Uiso 1 1 calc R . .
H8C H 0.4237 0.3770 0.4437 0.110 Uiso 1 1 calc R . .
C9 C 0.1363(14) 0.3112(15) 0.2792(10) 0.105(7) Uani 1 1 d . . .
H9A H 0.1741 0.3816 0.3084 0.158 Uiso 1 1 calc R . .
H9B H 0.0668 0.2656 0.2937 0.158 Uiso 1 1 calc R . .
H9C H 0.1161 0.3173 0.2337 0.158 Uiso 1 1 calc R . .
C10 C 1.1048(18) 0.5979(19) 0.1772(11) 0.151(10) Uani 1 1 d . . .
H10A H 1.0828 0.6423 0.1533 0.226 Uiso 1 1 calc R . .
H10B H 1.1000 0.5390 0.1454 0.226 Uiso 1 1 calc R . .
H10C H 1.1834 0.6405 0.2028 0.226 Uiso 1 1 calc R . .
C11 C 1.1567(15) 0.7998(16) 0.3182(10) 0.139(10) Uani 1 1 d . . .
H11A H 1.1418 0.7818 0.3610 0.209 Uiso 1 1 calc R . .
H11B H 1.1824 0.8756 0.3213 0.209 Uiso 1 1 calc R . .
H11C H 1.2162 0.7830 0.3062 0.209 Uiso 1 1 calc R . .
C12 C 1.0419(15) 0.5501(15) 0.3572(9) 0.108(7) Uani 1 1 d . . .
H12A H 1.0583 0.5070 0.3241 0.163 Uiso 1 1 calc R . .
H12B H 1.0057 0.5082 0.3890 0.163 Uiso 1 1 calc R . .
H12C H 1.1134 0.6126 0.3806 0.163 Uiso 1 1 calc R . .
C13 C 0.6524(18) 0.7624(16) 0.2397(9) 0.118(8) Uani 1 1 d . . .
H13A H 0.7111 0.8321 0.2652 0.178 Uiso 1 1 calc R . .
H13B H 0.5777 0.7608 0.2331 0.178 Uiso 1 1 calc R . .
H13C H 0.6709 0.7489 0.1965 0.178 Uiso 1 1 calc R . .
C14 C 0.6733(14) 0.6206(12) 0.4006(7) 0.070(5) Uani 1 1 d . . .
H14A H 0.7366 0.6753 0.4353 0.105 Uiso 1 1 calc R . .
H14B H 0.6315 0.5578 0.4184 0.105 Uiso 1 1 calc R . .
H14C H 0.6215 0.6478 0.3850 0.105 Uiso 1 1 calc R . .
C15 C 0.878(2) 0.8495(16) 0.3763(10) 0.171(12) Uani 1 1 d . . .
H15A H 0.8028 0.8363 0.3844 0.256 Uiso 1 1 calc R . .
H15B H 0.9176 0.9200 0.3662 0.256 Uiso 1 1 calc R . .
H15C H 0.9235 0.8459 0.4158 0.256 Uiso 1 1 calc R . .
C16 C 0.3023(13) 0.1199(13) 0.4096(8) 0.057(4) Uani 1 1 d . . .
C17 C 0.2459(13) 0.0760(13) 0.4636(7) 0.077(5) Uani 1 1 d . . .
H17A H 0.1693 0.0705 0.4571 0.116 Uiso 1 1 calc R . .
H17B H 0.2916 0.1230 0.5063 0.116 Uiso 1 1 calc R . .
H17C H 0.2395 0.0057 0.4629 0.116 Uiso 1 1 calc R . .
C18 C 0.6531(13) 0.3700(12) 0.4036(7) 0.047(4) Uani 1 1 d . . .
C19 C 0.7661(14) 0.4384(15) 0.4522(8) 0.102(7) Uani 1 1 d . . .
H19A H 0.8216 0.4861 0.4296 0.154 Uiso 1 1 calc R . .
H19B H 0.7949 0.3931 0.4695 0.154 Uiso 1 1 calc R . .
H19C H 0.7548 0.4802 0.4888 0.154 Uiso 1 1 calc R . .
C20 C 0.5445(17) 0.0614(16) 0.3112(10) 0.088(6) Uani 1 1 d . . .
C21 C 0.599(2) -0.0115(18) 0.3195(13) 0.169(12) Uani 1 1 d . . .
H21A H 0.5625 -0.0585 0.3488 0.253 Uiso 1 1 calc R . .
H21B H 0.6813 0.0318 0.3389 0.253 Uiso 1 1 calc R . .
H21C H 0.5894 -0.0539 0.2761 0.253 Uiso 1 1 calc R . .
C22 C 0.8635(12) 0.7685(13) 0.1304(8) 0.053(4) Uani 1 1 d . . .
C23 C 0.8914(15) 0.8560(13) 0.0920(9) 0.092(6) Uani 1 1 d . . .
H23A H 0.9744 0.9020 0.1015 0.137 Uiso 1 1 calc R . .
H23B H 0.8535 0.8976 0.1052 0.137 Uiso 1 1 calc R . .
H23C H 0.8644 0.8249 0.0444 0.137 Uiso 1 1 calc R . .
C24 C 0.5285(15) 0.4856(12) 0.1110(8) 0.055(4) Uani 1 1 d . . .
C25 C 0.4120(12) 0.4449(12) 0.0677(8) 0.072(5) Uani 1 1 d . . .
H25A H 0.3950 0.5038 0.0655 0.108 Uiso 1 1 calc R . .
H25B H 0.3541 0.3918 0.0865 0.108 Uiso 1 1 calc R . .
H25C H 0.4111 0.4126 0.0231 0.108 Uiso 1 1 calc R . .
C26 C 0.8144(13) 0.4646(13) 0.0581(10) 0.059(5) Uani 1 1 d . . .
C27 C 0.8236(13) 0.4241(12) -0.0119(6) 0.063(4) Uani 1 1 d . . .
H27A H 0.7491 0.3944 -0.0420 0.094 Uiso 1 1 calc R . .
H27B H 0.8473 0.3692 -0.0107 0.094 Uiso 1 1 calc R . .
H27C H 0.8804 0.4830 -0.0276 0.094 Uiso 1 1 calc R . .
C28 C 0.413(3) 0.829(3) 0.4547(12) 0.121(10) Uani 1 1 d . . .
C29 C 0.986(2) 0.262(2) 0.4572(14) 0.114(9) Uani 1 1 d . . .
C30 C 0.9279(18) 0.1538(15) 0.0657(13) 0.089(6) Uani 1 1 d . . .
C31 C 0.525(3) 0.874(3) 0.091(3) 0.27(3) Uani 1 1 d . . .
Cl1 Cl 0.8080(4) 0.2396(4) 0.2519(2) 0.0879(15) Uani 1 1 d . . .
F1 F 0.4853(19) 0.8807(16) 0.5060(11) 0.271(15) Uani 1 1 d . . .
F2 F 0.320(2) 0.7908(16) 0.4790(12) 0.251(13) Uani 1 1 d . . .
F3 F 0.3908(14) 0.8877(10) 0.4220(6) 0.151(6) Uani 1 1 d . . .
F4 F 0.982(2) 0.289(2) 0.5158(11) 0.294(14) Uani 1 1 d . . .
F5 F 1.007(2) 0.3355(16) 0.4264(10) 0.252(11) Uani 1 1 d . . .
F6 F 0.842(3) 0.226(3) 0.4300(15) 0.381(19) Uani 1 1 d . . .
F7 F 0.9436(14) 0.1429(11) 0.1286(7) 0.171(7) Uani 1 1 d . . .
F8 F 0.9530(10) 0.0842(8) 0.0303(7) 0.116(4) Uani 1 1 d . . .
F9 F 0.8158(11) 0.1212(10) 0.0435(7) 0.142(5) Uani 1 1 d . . .
F10 F 0.608(2) 0.9413(17) 0.1260(12) 0.271(14) Uani 1 1 d . . .
F11 F 0.464(3) 0.900(2) 0.0552(11) 0.261(13) Uani 1 1 d . . .
O23 O 0.604(2) 0.915(3) 0.0194(16) 0.45(3) Uani 1 1 d . . .
N1 N 0.3450(10) 0.1538(9) 0.3675(6) 0.053(3) Uani 1 1 d . . .
N2 N 0.5690(10) 0.3207(10) 0.3670(6) 0.049(3) Uani 1 1 d . . .
N3 N 0.4989(12) 0.1103(10) 0.3020(6) 0.063(4) Uani 1 1 d . . .
N4 N 0.8410(11) 0.7003(11) 0.1575(6) 0.063(4) Uani 1 1 d . . .
N5 N 0.6161(10) 0.5174(9) 0.1430(6) 0.049(3) Uani 1 1 d . . .
N6 N 0.8079(11) 0.4950(11) 0.1095(7) 0.060(4) Uani 1 1 d . . .
O1 O 0.221(2) 0.1015(13) 0.1558(9) 0.264(15) Uani 1 1 d . . .
O2 O 0.1628(11) 0.0079(12) 0.2382(9) 0.172(8) Uani 1 1 d . . .
O3 O 0.3071(10) -0.0028(10) 0.1863(7) 0.106(4) Uani 1 1 d . . .
O4 O 0.3836(9) 0.3996(8) 0.2391(5) 0.066(3) Uani 1 1 d . . .
O5 O 0.3936(9) 0.4204(8) 0.3581(5) 0.068(3) Uani 1 1 d . . .
O6 O 0.2125(8) 0.2659(8) 0.2821(6) 0.079(3) Uani 1 1 d . . .
O7 O 1.0287(10) 0.5570(9) 0.2214(6) 0.087(4) Uani 1 1 d . . .
O8 O 1.0517(8) 0.7387(7) 0.2675(6) 0.074(3) Uani 1 1 d . . .
O9 O 0.9670(9) 0.5828(9) 0.3253(5) 0.086(4) Uani 1 1 d . . .
O10 O 0.6486(10) 0.6813(9) 0.2755(6) 0.088(4) Uani 1 1 d . . .
O11 O 0.7182(9) 0.5927(8) 0.3460(5) 0.069(3) Uani 1 1 d . . .
O12 O 0.8644(10) 0.7685(9) 0.3194(6) 0.089(4) Uani 1 1 d . . .
O13 O 0.3295(15) 0.6619(17) 0.3691(13) 0.304(17) Uani 1 1 d . . .
O14 O 0.5231(19) 0.7757(14) 0.3854(10) 0.188(9) Uani 1 1 d . . .
O15 O 0.463(2) 0.6756(14) 0.4593(9) 0.199(9) Uani 1 1 d . . .
O16 O 1.0960(15) 0.202(2) 0.4413(12) 0.245(12) Uani 1 1 d . . .
O17 O 0.893(2) 0.0736(17) 0.4554(12) 0.282(14) Uani 1 1 d . . .
O18 O 0.9134(15) 0.1253(13) 0.3508(7) 0.156(7) Uani 1 1 d . . .
O19 O 1.1225(10) 0.3140(10) 0.0824(7) 0.122(5) Uani 1 1 d . . .
O20 O 0.9691(14) 0.3475(10) 0.0962(8) 0.134(6) Uani 1 1 d . . .
O21 O 0.9806(12) 0.2839(10) -0.0153(7) 0.109(4) Uani 1 1 d . . .
O22 O 0.6207(14) 0.7545(14) 0.0752(8) 0.164(7) Uani 1 1 d . . .
F12 F 0.4506(18) 0.738(3) 0.1112(14) 0.44(2) Uani 1 1 d . . .
O24 O 0.4499(16) 0.7066(14) -0.0074(9) 0.192(9) Uani 1 1 d . . .
P1 P 0.2735(4) 0.0806(4) 0.2137(2) 0.0590(12) Uani 1 1 d . . .
P2 P 0.3493(3) 0.3275(3) 0.2926(2) 0.0505(11) Uani 1 1 d . . .
P3 P 0.9667(3) 0.6167(3) 0.2547(2) 0.0516(11) Uani 1 1 d . . .
P4 P 0.7572(4) 0.6576(3) 0.2884(2) 0.0541(11) Uani 1 1 d . . .
Ru1 Ru 0.42489(10) 0.21281(9) 0.29214(6) 0.0444(3) Uani 1 1 d . . .
Ru2 Ru 0.78612(10) 0.56844(9) 0.19976(6) 0.0442(3) Uani 1 1 d . . .
S1 S 0.4296(5) 0.7213(4) 0.4117(3) 0.0791(14) Uani 1 1 d . . .
S2 S 0.9706(8) 0.1526(7) 0.4222(5) 0.152(3) Uani 1 1 d . . .
S3 S 1.0120(4) 0.2899(4) 0.0550(3) 0.0814(15) Uani 1 1 d . . .
S4 S 0.5284(6) 0.7609(5) 0.0472(4) 0.120(2) Uani 1 1 d . . .
Se1 Se 0.52239(12) 0.28340(12) 0.20113(7) 0.0461(4) Uani 1 1 d . . .
Se2 Se 0.72539(12) 0.40856(12) 0.24917(7) 0.0460(4) Uani 1 1 d . . .

loop_
_atom_site_aniso_label
_atom_site_aniso_U_11
_atom_site_aniso_U_22
_atom_site_aniso_U_33
_atom_site_aniso_U_23
_atom_site_aniso_U_13
_atom_site_aniso_U_12
C1 0.082(11) 0.035(9) 0.061(10) 0.000(8) 0.022(9) 0.043(8)
C2 0.067(11) 0.086(13) 0.089(13) 0.057(11) 0.061(10) 0.049(10)
C3 0.065(11) 0.053(11) 0.082(13) 0.022(10) 0.026(10) 0.038(9)
C4 0.17(2) 0.13(2) 0.14(2) 0.072(17) 0.005(17) 0.090(17)
C5 0.035(10) 0.143(19) 0.114(16) 0.021(14) 0.052(11) 0.014(11)
C6 0.15(2) 0.057(14) 0.17(2) -0.036(15) 0.000(18) 0.041(14)
C7 0.160(19) 0.101(16) 0.147(19) 0.069(14) 0.072(16) 0.106(15)
C8 0.098(13) 0.083(13) 0.044(10) 0.013(9) 0.045(9) 0.040(10)
C9 0.060(12) 0.135(18) 0.145(19) 0.042(15) 0.029(12) 0.062(13)
C10 0.108(18) 0.18(3) 0.14(2) 0.023(19) 0.095(17) 0.038(17)
C11 0.065(13) 0.121(18) 0.15(2) -0.009(15) -0.056(14) 0.001(13)
C12 0.100(15) 0.133(18) 0.091(15) 0.050(14) 0.000(12) 0.052(14)
C13 0.19(2) 0.16(2) 0.097(15) 0.057(15) 0.055(15) 0.149(19)
C14 0.094(13) 0.075(12) 0.050(10) -0.001(9) 0.041(9) 0.044(10)
C15 0.22(3) 0.083(17) 0.100(17) -0.051(14) 0.044(18) -0.001(17)
C16 0.047(10) 0.072(12) 0.047(10) 0.016(9) 0.018(8) 0.022(9)
C17 0.074(12) 0.079(13) 0.058(11) 0.028(10) 0.030(9) 0.010(10)
C18 0.043(9) 0.049(10) 0.042(9) 0.002(8) 0.010(8) 0.018(8)
C19 0.070(13) 0.124(17) 0.076(13) 0.006(13) 0.005(11) 0.021(12)
C20 0.102(15) 0.110(17) 0.105(16) 0.068(14) 0.055(12) 0.076(14)
C21 0.25(3) 0.18(3) 0.22(3) 0.10(2) 0.13(2) 0.18(3)
C22 0.048(9) 0.069(12) 0.063(11) 0.033(9) 0.035(8) 0.034(9)
C23 0.111(15) 0.099(15) 0.108(15) 0.068(13) 0.040(12) 0.070(12)
C24 0.064(11) 0.054(11) 0.053(11) 0.015(9) 0.018(9) 0.031(9)
C25 0.059(11) 0.062(11) 0.091(13) 0.006(10) -0.011(10) 0.034(9)
C26 0.052(10) 0.049(11) 0.075(13) 0.021(11) 0.015(10) 0.021(8)
C27 0.088(12) 0.079(12) 0.025(8) -0.001(8) 0.027(8) 0.041(10)
C28 0.19(3) 0.19(3) 0.076(17) 0.022(18) 0.023(18) 0.18(3)
C29 0.17(3) 0.063(16) 0.10(2) 0.027(16) 0.062(18) 0.042(16)
C30 0.072(14) 0.062(14) 0.14(2) 0.022(14) 0.044(14) 0.029(12)
C31 0.14(3) 0.07(2) 0.56(9) 0.03(4) -0.06(4) 0.05(2)
Cl1 0.095(3) 0.098(4) 0.100(4) 0.041(3) 0.023(3) 0.066(3)
F1 0.30(3) 0.28(2) 0.226(18) -0.167(17) -0.174(19) 0.25(2)
F2 0.41(3) 0.20(2) 0.31(3) 0.10(2) 0.24(3) 0.23(2)
F3 0.245(16) 0.132(11) 0.132(11) 0.005(9) 0.010(11) 0.148(12)
F4 0.35(3) 0.34(3) 0.161(17) -0.024(19) 0.11(2) 0.14(2)
F5 0.45(4) 0.172(18) 0.176(17) 0.029(14) 0.03(2) 0.20(2)
F6 0.30(3) 0.63(6) 0.30(3) 0.04(4) 0.10(3) 0.30(4)
F7 0.263(19) 0.151(13) 0.132(11) 0.080(11) 0.101(12) 0.099(12)
F8 0.131(10) 0.069(8) 0.170(12) 0.026(8) 0.069(9) 0.056(7)
F9 0.087(9) 0.134(11) 0.188(14) 0.015(10) 0.051(9) 0.037(8)
F10 0.34(3) 0.123(16) 0.24(2) -0.058(16) 0.10(2) 0.037(18)
F11 0.48(4) 0.26(3) 0.23(2) 0.10(2) 0.15(3) 0.30(3)
O23 0.20(3) 0.52(5) 0.34(4) 0.32(4) -0.01(3) -0.11(3)
N1 0.049(8) 0.055(8) 0.055(9) 0.013(7) -0.002(7) 0.028(7)
N2 0.038(7) 0.066(9) 0.051(8) 0.028(7) 0.022(6) 0.023(7)
N3 0.093(10) 0.061(9) 0.052(8) 0.023(7) 0.011(7) 0.049(8)
N4 0.073(10) 0.071(10) 0.052(9) 0.007(7) 0.011(7) 0.043(8)
N5 0.053(8) 0.048(8) 0.046(8) 0.001(6) 0.010(7) 0.027(7)
N6 0.055(8) 0.069(10) 0.049(9) 0.006(8) -0.004(8) 0.028(7)
O1 0.43(3) 0.099(13) 0.164(17) -0.027(12) -0.18(2) 0.113(17)
O2 0.060(9) 0.118(12) 0.24(2) -0.071(13) 0.076(11) -0.027(8)
O3 0.084(9) 0.097(10) 0.134(12) -0.018(9) -0.005(8) 0.058(8)
O4 0.115(9) 0.070(7) 0.053(7) 0.033(6) 0.048(6) 0.064(7)
O5 0.088(8) 0.068(7) 0.045(6) -0.004(6) 0.026(6) 0.034(6)
O6 0.046(7) 0.069(8) 0.111(10) -0.010(7) 0.007(6) 0.028(6)
O7 0.074(8) 0.072(8) 0.112(10) 0.001(8) 0.022(8) 0.037(7)
O8 0.042(6) 0.039(6) 0.117(9) 0.010(6) -0.012(6) 0.008(5)
O9 0.060(7) 0.101(9) 0.080(8) 0.056(7) 0.003(6) 0.018(7)
O10 0.117(10) 0.096(9) 0.082(9) 0.013(7) 0.020(7) 0.079(8)
O11 0.103(9) 0.075(8) 0.053(7) 0.020(6) 0.048(6) 0.051(7)
O12 0.091(9) 0.065(8) 0.091(9) -0.009(7) 0.053(7) 0.017(7)
O13 0.122(14) 0.26(2) 0.41(3) -0.26(2) -0.143(18) 0.133(15)
O14 0.29(2) 0.157(16) 0.24(2) 0.108(15) 0.203(19) 0.159(17)
O15 0.40(3) 0.204(19) 0.138(14) 0.071(14) 0.105(17) 0.25(2)
O16 0.072(12) 0.35(3) 0.30(3) 0.09(2) 0.015(14) 0.090(16)
O17 0.41(3) 0.22(2) 0.31(3) 0.21(2) 0.28(3) 0.14(2)
O18 0.212(18) 0.171(16) 0.063(9) 0.022(10) 0.016(11) 0.076(13)
O19 0.055(8) 0.116(11) 0.178(14) 0.046(10) 0.004(9) 0.026(8)
O20 0.199(15) 0.097(11) 0.149(14) -0.002(10) 0.044(12) 0.111(11)
O21 0.149(12) 0.112(11) 0.082(10) 0.016(8) 0.038(9) 0.072(10)
O22 0.146(14) 0.226(19) 0.144(15) -0.016(13) -0.015(12) 0.136(14)
F12 0.176(19) 0.69(6) 0.32(3) 0.28(4) -0.004(19) 0.05(3)
O24 0.190(18) 0.188(18) 0.149(15) -0.047(13) -0.084(14) 0.098(15)
P1 0.050(3) 0.065(3) 0.055(3) 0.006(2) 0.005(2) 0.024(2)
P2 0.052(3) 0.060(3) 0.048(3) 0.014(2) 0.017(2) 0.032(2)
P3 0.048(2) 0.049(3) 0.056(3) 0.011(2) 0.008(2) 0.021(2)
P4 0.059(3) 0.062(3) 0.054(3) 0.017(2) 0.020(2) 0.036(2)
Ru1 0.0413(7) 0.0531(8) 0.0432(7) 0.0138(6) 0.0142(6) 0.0236(6)
Ru2 0.0445(7) 0.0478(8) 0.0433(8) 0.0114(6) 0.0116(6) 0.0234(6)
S1 0.076(3) 0.079(4) 0.090(4) 0.004(3) 0.019(3) 0.046(3)
S2 0.174(8) 0.149(8) 0.158(8) 0.056(7) 0.068(7) 0.084(6)
S3 0.075(4) 0.068(3) 0.101(4) 0.003(3) 0.013(3) 0.039(3)
S4 0.115(5) 0.121(5) 0.122(5) -0.016(4) -0.040(5) 0.081(4)
Se1 0.0453(9) 0.0523(10) 0.0461(9) 0.0137(8) 0.0161(7) 0.0252(8)
Se2 0.0455(9) 0.0516(10) 0.0467(9) 0.0160(8) 0.0146(7) 0.0251(8)

loop_
_atom_type_symbol
_atom_type_description
_atom_type_scat_dispersion_real
_atom_type_scat_dispersion_imag
_atom_type_scat_source
C C 0.0033 0.0016 'International Tables Vol C Tables 4.2.6.8 and 6.1.1.4'
H H 0.0000 0.0000 'International Tables Vol C Tables 4.2.6.8 and 6.1.1.4'
N N 0.0061 0.0033 'International Tables Vol C Tables 4.2.6.8 and 6.1.1.4'
O O 0.0106 0.0060 'International Tables Vol C Tables 4.2.6.8 and 6.1.1.4'
F F 0.0171 0.0103 'International Tables Vol C Tables 4.2.6.8 and 6.1.1.4'
P P 0.1023 0.0942 'International Tables Vol C Tables 4.2.6.8 and 6.1.1.4'
S S 0.1246 0.1234 'International Tables Vol C Tables 4.2.6.8 and 6.1.1.4'
Cl Cl 0.1484 0.1585 'International Tables Vol C Tables 4.2.6.8 and 6.1.1.4'
Se Se -0.0929 2.2259 'International Tables Vol C Tables 4.2.6.8 and 6.1.1.4'
Ru Ru -1.2594 0.8363 'International Tables Vol C Tables 4.2.6.8 and 6.1.1.4'

loop_
_geom_angle_atom_site_label_1
_geom_angle_atom_site_label_2
_geom_angle_atom_site_label_3
_geom_angle
_geom_angle_site_symmetry_1
_geom_angle_site_symmetry_3
_geom_angle_publ_flag
C2 C1 Se1 110.3(10) . . ?
C1 C2 C3 108.3(13) . . ?
C2 C3 Cl1 112.6(11) . . ?
C2 C3 Se2 111.0(10) . . ?
Cl1 C3 Se2 109.3(9) . . ?
N1 C16 C17 179.4(16) . . ?
N2 C18 C19 178.6(17) . . ?
N3 C20 C21 176(3) . . ?
N4 C22 C23 177.8(18) . . ?
N5 C24 C25 179.0(17) . . ?
N6 C26 C27 179.5(17) . . ?
F1 C28 F3 112(3) . . ?
F1 C28 F2 100(3) . . ?
F3 C28 F2 99(2) . . ?
F1 C28 S1 114.1(18) . . ?
F3 C28 S1 119.4(17) . . ?
F2 C28 S1 110(3) . . ?
F4 C29 F5 111(3) . . ?
F4 C29 S2 128(2) . . ?
F5 C29 S2 121(2) . . ?
F4 C29 F6 92(2) . . ?
F5 C29 F6 85(2) . . ?
S2 C29 F6 92.8(19) . . ?
F7 C30 F8 105.8(18) . . ?
F7 C30 F9 108.7(19) . . ?
F8 C30 F9 106.5(18) . . ?
F7 C30 S3 113.7(16) . . ?
F8 C30 S3 112.5(15) . . ?
F9 C30 S3 109.2(15) . . ?
F10 C31 F11 118(3) . . ?
F10 C31 S4 120(3) . . ?
F11 C31 S4 111(4) . . ?
F10 C31 F12 121(5) . . ?
F11 C31 F12 116(3) . . ?
S4 C31 F12 57.5(14) . . ?
C16 N1 Ru1 178.4(13) . . ?
C18 N2 Ru1 170.0(13) . . ?
C20 N3 Ru1 174.8(17) . . ?
C22 N4 Ru2 174.6(13) . . ?
C24 N5 Ru2 175.4(13) . . ?
C26 N6 Ru2 170.8(14) . . ?
C4 O1 P1 149(2) . . ?
C5 O2 P1 138.8(16) . . ?
C6 O3 P1 124.3(12) . . ?
C7 O4 P2 124.3(10) . . ?
C8 O5 P2 120.6(9) . . ?
C9 O6 P2 127.2(11) . . ?
C10 O7 P3 123.8(13) . . ?
C11 O8 P3 127.5(11) . . ?
C12 O9 P3 127.4(12) . . ?
C13 O10 P4 121.0(12) . . ?
C14 O11 P4 126.3(10) . . ?
C15 O12 P4 128.3(12) . . ?
S4 F12 C31 58(2) . . ?
O1 P1 O3 105.0(11) . . ?
O1 P1 O2 100.0(13) . . ?
O3 P1 O2 99.7(8) . . ?
O1 P1 Ru1 122.4(7) . . ?
O3 P1 Ru1 109.3(5) . . ?
O2 P1 Ru1 117.5(7) . . ?
O4 P2 O6 108.9(6) . . ?
O4 P2 O5 98.5(6) . . ?
O6 P2 O5 106.0(6) . . ?
O4 P2 Ru1 113.9(4) . . ?
O6 P2 Ru1 111.5(4) . . ?
O5 P2 Ru1 116.9(4) . . ?
O8 P3 O7 106.7(6) . . ?
O8 P3 O9 107.3(6) . . ?
O7 P3 O9 99.8(7) . . ?
O8 P3 Ru2 114.4(4) . . ?
O7 P3 Ru2 115.5(5) . . ?
O9 P3 Ru2 111.9(4) . . ?
O12 P4 O11 109.5(6) . . ?
O12 P4 O10 105.5(7) . . ?
O11 P4 O10 96.6(6) . . ?
O12 P4 Ru2 112.1(5) . . ?
O11 P4 Ru2 114.8(4) . . ?
O10 P4 Ru2 116.9(5) . . ?
N1 Ru1 N2 87.0(4) . . ?
N1 Ru1 N3 85.3(5) . . ?
N2 Ru1 N3 83.4(5) . . ?
N1 Ru1 P2 90.7(3) . . ?
N2 Ru1 P2 92.5(3) . . ?
N3 Ru1 P2 174.4(4) . . ?
N1 Ru1 P1 90.8(3) . . ?
N2 Ru1 P1 173.4(3) . . ?
N3 Ru1 P1 90.1(4) . . ?
P2 Ru1 P1 93.78(17) . . ?
N1 Ru1 Se1 179.5(3) . . ?
N2 Ru1 Se1 92.8(3) . . ?
N3 Ru1 Se1 94.2(3) . . ?
P2 Ru1 Se1 89.82(12) . . ?
P1 Ru1 Se1 89.23(13) . . ?
N4 Ru2 N6 83.7(5) . . ?
N4 Ru2 N5 87.2(5) . . ?
N6 Ru2 N5 83.6(5) . . ?
N4 Ru2 P3 93.0(4) . . ?
N6 Ru2 P3 93.2(3) . . ?
N5 Ru2 P3 176.7(3) . . ?
N4 Ru2 P4 90.8(4) . . ?
N6 Ru2 P4 173.4(3) . . ?
N5 Ru2 P4 92.6(3) . . ?
P3 Ru2 P4 90.67(16) . . ?
N4 Ru2 Se2 178.0(4) . . ?
N6 Ru2 Se2 94.8(4) . . ?
N5 Ru2 Se2 94.0(3) . . ?
P3 Ru2 Se2 85.77(11) . . ?
P4 Ru2 Se2 90.80(13) . . ?
O13 S1 O14 117.0(16) . . ?
O13 S1 O15 118.4(16) . . ?
O14 S1 O15 106.9(13) . . ?
O13 S1 C28 103.7(13) . . ?
O14 S1 C28 101.1(14) . . ?
O15 S1 C28 107.9(10) . . ?
O17 S2 O16 123.0(16) . . ?
O17 S2 O18 107.6(14) . . ?
O16 S2 O18 120.1(14) . . ?
O17 S2 C29 105.9(15) . . ?
O16 S2 C29 85.2(16) . . ?
O18 S2 C29 111.1(14) . . ?
O19 S3 O21 119.6(10) . . ?
O19 S3 O20 111.8(10) . . ?
O21 S3 O20 113.5(9) . . ?
O19 S3 C30 102.8(9) . . ?
O21 S3 C30 104.5(11) . . ?
O20 S3 C30 102.0(10) . . ?
O24 S4 O22 132.4(12) . . ?
O24 S4 F12 104.2(13) . . ?
O22 S4 F12 100.4(11) . . ?
O24 S4 C31 117.0(18) . . ?
O22 S4 C31 110.3(17) . . ?
F12 S4 C31 64(2) . . ?
O24 S4 O23 98.2(12) . . ?
O22 S4 O23 102.6(13) . . ?
F12 S4 O23 121.6(19) . . ?
C31 S4 O23 57(2) . . ?
C1 Se1 Se2 90.9(4) . . ?
C1 Se1 Ru1 109.2(4) . . ?
Se2 Se1 Ru1 108.75(8) . . ?
C3 Se2 Se1 90.4(5) . . ?
C3 Se2 Ru2 106.9(4) . . ?
Se1 Se2 Ru2 109.70(7) . . ?

loop_
_geom_bond_atom_site_label_1
_geom_bond_atom_site_label_2
_geom_bond_distance
_geom_bond_site_symmetry_2
_geom_bond_publ_flag
C1 C2 1.463(17) . ?
C1 Se1 1.980(12) . ?
C2 C3 1.58(2) . ?
C3 Cl1 1.741(15) . ?
C3 Se2 1.984(16) . ?
C4 O1 1.32(2) . ?
C5 O2 1.308(19) . ?
C6 O3 1.464(19) . ?
C7 O4 1.480(16) . ?
C8 O5 1.436(14) . ?
C9 O6 1.407(17) . ?
C10 O7 1.407(19) . ?
C11 O8 1.432(16) . ?
C12 O9 1.389(17) . ?
C13 O10 1.426(17) . ?
C14 O11 1.413(15) . ?
C15 O12 1.45(2) . ?
C16 N1 1.125(15) . ?
C16 C17 1.453(18) . ?
C18 N2 1.108(14) . ?
C18 C19 1.484(19) . ?
C20 N3 1.117(18) . ?
C20 C21 1.52(2) . ?
C22 N4 1.117(15) . ?
C22 C23 1.484(18) . ?
C24 N5 1.103(16) . ?
C24 C25 1.476(19) . ?
C26 N6 1.109(18) . ?
C26 C27 1.51(2) . ?
C28 F1 1.21(3) . ?
C28 F3 1.24(2) . ?
C28 F2 1.28(3) . ?
C28 S1 1.77(2) . ?
C29 F4 1.22(3) . ?
C29 F5 1.24(2) . ?
C29 S2 1.52(3) . ?
C29 F6 1.71(3) . ?
C30 F7 1.31(2) . ?
C30 F8 1.33(2) . ?
C30 F9 1.32(2) . ?
C30 S3 1.801(19) . ?
C31 F10 1.14(4) . ?
C31 F11 1.22(4) . ?
C31 S4 1.74(4) . ?
C31 F12 1.85(4) . ?
O23 S4 2.14(3) . ?
N1 Ru1 2.026(13) . ?
N2 Ru1 2.075(12) . ?
N3 Ru1 2.093(13) . ?
N4 Ru2 2.029(13) . ?
N5 Ru2 2.125(12) . ?
N6 Ru2 2.108(15) . ?
O1 P1 1.421(14) . ?
O2 P1 1.544(14) . ?
O3 P1 1.501(13) . ?
O4 P2 1.561(9) . ?
O5 P2 1.584(10) . ?
O6 P2 1.570(10) . ?
O7 P3 1.563(12) . ?
O8 P3 1.541(9) . ?
O9 P3 1.575(10) . ?
O10 P4 1.601(11) . ?
O11 P4 1.579(10) . ?
O12 P4 1.542(11) . ?
O13 S1 1.309(15) . ?
O14 S1 1.344(16) . ?
O15 S1 1.370(15) . ?
O16 S2 1.440(16) . ?
O17 S2 1.447(15) . ?
O18 S2 1.467(14) . ?
O19 S3 1.353(12) . ?
O20 S3 1.426(13) . ?
O21 S3 1.420(12) . ?
O22 S4 1.317(14) . ?
F12 S4 1.73(3) . ?
O24 S4 1.291(14) . ?
P1 Ru1 2.255(4) . ?
P2 Ru1 2.250(4) . ?
P3 Ru2 2.236(4) . ?
P4 Ru2 2.238(5) . ?
Ru1 Se1 2.450(2) . ?
Ru2 Se2 2.440(2) . ?
Se1 Se2 2.415(2) . ?

loop_
_geom_torsion_atom_site_label_1
_geom_torsion_atom_site_label_2
_geom_torsion_atom_site_label_3
_geom_torsion_atom_site_label_4
_geom_torsion
_geom_torsion_site_symmetry_1
_geom_torsion_site_symmetry_2
_geom_torsion_site_symmetry_3
_geom_torsion_site_symmetry_4
_geom_torsion_publ_flag
Se1 C1 C2 C3 59.2(13) . . . . ?
C1 C2 C3 Cl1 68.8(14) . . . . ?
C1 C2 C3 Se2 -54.1(14) . . . . ?
C17 C16 N1 Ru1 -146(100) . . . . ?
C19 C18 N2 Ru1 127(74) . . . . ?
C21 C20 N3 Ru1 177(17) . . . . ?
C23 C22 N4 Ru2 -34(55) . . . . ?
C25 C24 N5 Ru2 -112(100) . . . . ?
C27 C26 N6 Ru2 39(100) . . . . ?
F10 C31 F12 S4 -108(5) . . . . ?
F11 C31 F12 S4 99(5) . . . . ?
C4 O1 P1 O3 -77(4) . . . . ?
C4 O1 P1 O2 180(4) . . . . ?
C4 O1 P1 Ru1 48(4) . . . . ?
C6 O3 P1 O1 -51.3(19) . . . . ?
C6 O3 P1 O2 51.9(18) . . . . ?
C6 O3 P1 Ru1 175.7(14) . . . . ?
C5 O2 P1 O1 -65(3) . . . . ?
C5 O2 P1 O3 -172(3) . . . . ?
C5 O2 P1 Ru1 70(3) . . . . ?
C7 O4 P2 O6 68.2(14) . . . . ?
C7 O4 P2 O5 -42.1(14) . . . . ?
C7 O4 P2 Ru1 -166.7(12) . . . . ?
C9 O6 P2 O4 -53.1(16) . . . . ?
C9 O6 P2 O5 52.1(16) . . . . ?
C9 O6 P2 Ru1 -179.6(13) . . . . ?
C8 O5 P2 O4 171.4(11) . . . . ?
C8 O5 P2 O6 58.9(12) . . . . ?
C8 O5 P2 Ru1 -66.1(11) . . . . ?
C11 O8 P3 O7 -73.5(16) . . . . ?
C11 O8 P3 O9 32.8(17) . . . . ?
C11 O8 P3 Ru2 157.6(14) . . . . ?
C10 O7 P3 O8 -33.7(15) . . . . ?
C10 O7 P3 O9 -145.2(14) . . . . ?
C10 O7 P3 Ru2 94.6(14) . . . . ?
C12 O9 P3 O8 -87.7(14) . . . . ?
C12 O9 P3 O7 23.4(15) . . . . ?
C12 O9 P3 Ru2 146.0(12) . . . . ?
C15 O12 P4 O11 -52.4(18) . . . . ?
C15 O12 P4 O10 50.7(18) . . . . ?
C15 O12 P4 Ru2 179.0(15) . . . . ?
C14 O11 P4 O12 65.6(13) . . . . ?
C14 O11 P4 O10 -43.5(13) . . . . ?
C14 O11 P4 Ru2 -167.3(10) . . . . ?
C13 O10 P4 O12 51.2(14) . . . . ?
C13 O10 P4 O11 163.6(12) . . . . ?
C13 O10 P4 Ru2 -74.2(13) . . . . ?
C16 N1 Ru1 N2 -73(51) . . . . ?
C16 N1 Ru1 N3 11(51) . . . . ?
C16 N1 Ru1 P2 -165(51) . . . . ?
C16 N1 Ru1 P1 101(51) . . . . ?
C16 N1 Ru1 Se1 5(84) . . . . ?
C18 N2 Ru1 N1 110(7) . . . . ?
C18 N2 Ru1 N3 25(7) . . . . ?
C18 N2 Ru1 P2 -159(7) . . . . ?
C18 N2 Ru1 P1 39(8) . . . . ?
C18 N2 Ru1 Se1 -69(7) . . . . ?
C20 N3 Ru1 N1 -82(16) . . . . ?
C20 N3 Ru1 N2 6(16) . . . . ?
C20 N3 Ru1 P2 -38(18) . . . . ?
C20 N3 Ru1 P1 -173(16) . . . . ?
C20 N3 Ru1 Se1 98(16) . . . . ?
O4 P2 Ru1 N1 -179.4(6) . . . . ?
O6 P2 Ru1 N1 -55.6(6) . . . . ?
O5 P2 Ru1 N1 66.6(6) . . . . ?
O4 P2 Ru1 N2 93.6(5) . . . . ?
O6 P2 Ru1 N2 -142.7(6) . . . . ?
O5 P2 Ru1 N2 -20.5(5) . . . . ?
O4 P2 Ru1 N3 137(4) . . . . ?
O6 P2 Ru1 N3 -99(4) . . . . ?
O5 P2 Ru1 N3 23(4) . . . . ?
O4 P2 Ru1 P1 -88.5(5) . . . . ?
O6 P2 Ru1 P1 35.2(5) . . . . ?
O5 P2 Ru1 P1 157.4(5) . . . . ?
O4 P2 Ru1 Se1 0.7(5) . . . . ?
O6 P2 Ru1 Se1 124.4(5) . . . . ?
O5 P2 Ru1 Se1 -113.3(5) . . . . ?
O1 P1 Ru1 N1 133.0(15) . . . . ?
O3 P1 Ru1 N1 -103.8(7) . . . . ?
O2 P1 Ru1 N1 8.8(9) . . . . ?
O1 P1 Ru1 N2 -156(3) . . . . ?
O3 P1 Ru1 N2 -33(3) . . . . ?
O2 P1 Ru1 N2 80(3) . . . . ?
O1 P1 Ru1 N3 -141.7(15) . . . . ?
O3 P1 Ru1 N3 -18.5(7) . . . . ?
O2 P1 Ru1 N3 94.1(9) . . . . ?
O1 P1 Ru1 P2 42.3(15) . . . . ?
O3 P1 Ru1 P2 165.5(6) . . . . ?
O2 P1 Ru1 P2 -81.9(9) . . . . ?
O1 P1 Ru1 Se1 -47.5(15) . . . . ?
O3 P1 Ru1 Se1 75.7(6) . . . . ?
O2 P1 Ru1 Se1 -171.7(8) . . . . ?
C22 N4 Ru2 N6 64(15) . . . . ?
C22 N4 Ru2 N5 -20(15) . . . . ?
C22 N4 Ru2 P3 157(15) . . . . ?
C22 N4 Ru2 P4 -112(15) . . . . ?
C22 N4 Ru2 Se2 106(16) . . . . ?
C26 N6 Ru2 N4 -36(9) . . . . ?
C26 N6 Ru2 N5 52(9) . . . . ?
C26 N6 Ru2 P3 -128(9) . . . . ?
C26 N6 Ru2 P4 -3(12) . . . . ?
C26 N6 Ru2 Se2 146(9) . . . . ?
C24 N5 Ru2 N4 111(16) . . . . ?
C24 N5 Ru2 N6 27(16) . . . . ?
C24 N5 Ru2 P3 18(20) . . . . ?
C24 N5 Ru2 P4 -159(16) . . . . ?
C24 N5 Ru2 Se2 -68(16) . . . . ?
O8 P3 Ru2 N4 23.6(6) . . . . ?
O7 P3 Ru2 N4 -100.7(7) . . . . ?
O9 P3 Ru2 N4 146.0(7) . . . . ?
O8 P3 Ru2 N6 107.5(6) . . . . ?
O7 P3 Ru2 N6 -16.9(6) . . . . ?
O9 P3 Ru2 N6 -130.2(6) . . . . ?
O8 P3 Ru2 N5 116(6) . . . . ?
O7 P3 Ru2 N5 -9(6) . . . . ?
O9 P3 Ru2 N5 -122(6) . . . . ?
O8 P3 Ru2 P4 -67.2(5) . . . . ?
O7 P3 Ru2 P4 168.5(6) . . . . ?
O9 P3 Ru2 P4 55.2(6) . . . . ?
O8 P3 Ru2 Se2 -157.9(5) . . . . ?
O7 P3 Ru2 Se2 77.7(5) . . . . ?
O9 P3 Ru2 Se2 -35.6(5) . . . . ?
O12 P4 Ru2 N4 -50.4(6) . . . . ?
O11 P4 Ru2 N4 -176.1(6) . . . . ?
O10 P4 Ru2 N4 71.7(6) . . . . ?
O12 P4 Ru2 N6 -83(3) . . . . ?
O11 P4 Ru2 N6 151(3) . . . . ?
O10 P4 Ru2 N6 39(3) . . . . ?
O12 P4 Ru2 N5 -137.5(6) . . . . ?
O11 P4 Ru2 N5 96.7(6) . . . . ?
O10 P4 Ru2 N5 -15.5(6) . . . . ?
O12 P4 Ru2 P3 42.6(5) . . . . ?
O11 P4 Ru2 P3 -83.1(5) . . . . ?
O10 P4 Ru2 P3 164.7(5) . . . . ?
O12 P4 Ru2 Se2 128.4(5) . . . . ?
O11 P4 Ru2 Se2 2.6(5) . . . . ?
O10 P4 Ru2 Se2 -109.5(5) . . . . ?
F1 C28 S1 O13 165(3) . . . . ?
F3 C28 S1 O13 -59(3) . . . . ?
F2 C28 S1 O13 54(3) . . . . ?
F1 C28 S1 O14 -73(3) . . . . ?
F3 C28 S1 O14 63(3) . . . . ?
F2 C28 S1 O14 175(2) . . . . ?
F1 C28 S1 O15 39(4) . . . . ?
F3 C28 S1 O15 175(3) . . . . ?
F2 C28 S1 O15 -73(3) . . . . ?
F4 C29 S2 O17 30(4) . . . . ?
F5 C29 S2 O17 -151(3) . . . . ?
F6 C29 S2 O17 -65(2) . . . . ?
F4 C29 S2 O16 -93(3) . . . . ?
F5 C29 S2 O16 86(3) . . . . ?
F6 C29 S2 O16 172.4(19) . . . . ?
F4 C29 S2 O18 146(3) . . . . ?
F5 C29 S2 O18 -34(3) . . . . ?
F6 C29 S2 O18 52(2) . . . . ?
F7 C30 S3 O19 55.5(19) . . . . ?
F8 C30 S3 O19 -64.8(19) . . . . ?
F9 C30 S3 O19 177.2(16) . . . . ?
F7 C30 S3 O21 -178.9(16) . . . . ?
F8 C30 S3 O21 60.8(19) . . . . ?
F9 C30 S3 O21 -57.2(18) . . . . ?
F7 C30 S3 O20 -60.5(19) . . . . ?
F8 C30 S3 O20 179.2(16) . . . . ?
F9 C30 S3 O20 61.2(18) . . . . ?
C31 F12 S4 O24 -113(2) . . . . ?
C31 F12 S4 O22 107.6(19) . . . . ?
C31 F12 S4 O23 -4(2) . . . . ?
F10 C31 S4 O24 -157(5) . . . . ?
F11 C31 S4 O24 -15(5) . . . . ?
F12 C31 S4 O24 93(2) . . . . ?
F10 C31 S4 O22 18(6) . . . . ?
F11 C31 S4 O22 159(3) . . . . ?
F12 C31 S4 O22 -92.1(14) . . . . ?
F10 C31 S4 F12 110(6) . . . . ?
F11 C31 S4 F12 -109(4) . . . . ?
F10 C31 S4 O23 -75(5) . . . . ?
F11 C31 S4 O23 67(4) . . . . ?
F12 C31 S4 O23 176(2) . . . . ?
C2 C1 Se1 Se2 -35.2(10) . . . . ?
C2 C1 Se1 Ru1 -145.4(9) . . . . ?
N1 Ru1 Se1 C1 29(44) . . . . ?
N2 Ru1 Se1 C1 106.4(6) . . . . ?
N3 Ru1 Se1 C1 22.8(6) . . . . ?
P2 Ru1 Se1 C1 -161.1(5) . . . . ?
P1 Ru1 Se1 C1 -67.3(5) . . . . ?
N1 Ru1 Se1 Se2 -69(44) . . . . ?
N2 Ru1 Se1 Se2 8.6(3) . . . . ?
N3 Ru1 Se1 Se2 -75.0(4) . . . . ?
P2 Ru1 Se1 Se2 101.12(13) . . . . ?
P1 Ru1 Se1 Se2 -165.10(13) . . . . ?
C2 C3 Se2 Se1 23.4(9) . . . . ?
Cl1 C3 Se2 Se1 -101.3(8) . . . . ?
C2 C3 Se2 Ru2 -87.3(10) . . . . ?
Cl1 C3 Se2 Ru2 147.9(7) . . . . ?
C1 Se1 Se2 C3 4.6(6) . . . . ?
Ru1 Se1 Se2 C3 115.3(4) . . . . ?
C1 Se1 Se2 Ru2 112.8(4) . . . . ?
Ru1 Se1 Se2 Ru2 -136.59(8) . . . . ?
N4 Ru2 Se2 C3 -24(10) . . . . ?
N6 Ru2 Se2 C3 17.4(6) . . . . ?
N5 Ru2 Se2 C3 101.2(6) . . . . ?
P3 Ru2 Se2 C3 -75.5(5) . . . . ?
P4 Ru2 Se2 C3 -166.1(5) . . . . ?
N4 Ru2 Se2 Se1 -121(10) . . . . ?
N6 Ru2 Se2 Se1 -79.3(3) . . . . ?
N5 Ru2 Se2 Se1 4.5(3) . . . . ?
P3 Ru2 Se2 Se1 -172.19(13) . . . . ?
P4 Ru2 Se2 Se1 97.19(14) . . . . ?
